data_1516934
loop_
_publ_author_name
'Katsura Mochizuki'
'Junpei Takahashi'
'Yukiko Ishima'
'Tomomi Shindo'

_publ_section_title
;
 Synthesis and structures of urea-coordinated dinickel(II) complexes with
 binucleating ligand
 1,3-bis(N-(2-(dimethylamino)ethyl)-N-methylamino)propan-2-ol (HL1) and
 its a nalogs
;
_journal_name_full
;
Inorganica Chimica Acta
;
_journal_page_first 151
_journal_page_last 158
_journal_volume 400
_journal_year 2013
_chemical_formula_moiety 'C19 H42 N5 Ni2 O8, C24 H20 B'
_chemical_formula_sum 'C43 H62 B N5 Ni2 O8'
_chemical_formula_weight 905.20
_space_group_IT_number 14
_symmetry_cell_setting monoclinic
_symmetry_Int_Tables_number 14
_symmetry_space_group_name_Hall '-P 2ybc'
_symmetry_space_group_name_H-M 'P 1 21/c 1'
_atom_sites_solution_hydrogens geom
_atom_sites_solution_primary direct
_atom_sites_solution_secondary difmap
_cell_angle_alpha 90.0000
_cell_angle_beta 91.374(5)
_cell_angle_gamma 90.0000
_cell_formula_units_Z 4
_cell_length_a 11.254(5)
_cell_length_b 15.027(6)
_cell_length_c 27.273(10)
_cell_measurement_reflns_used 9659
_cell_measurement_temperature 298
_cell_measurement_theta_max 27.49
_cell_measurement_theta_min 2.62
_cell_volume 4611(3)
_computing_cell_refinement 'CrystalClear-SM Expert 2.0 r1'
_computing_data_collection 'CrystalClear-SM Expert 2.0 r1 (Rigaku, 2009)'
_computing_data_reduction 'CrystalClear-SM Expert 2.0 r1'
_computing_molecular_graphics 'CrystalStructure 4.0'
_computing_publication_material 'CrystalStructure 4.0 (Rigaku, 2010)'
_computing_structure_refinement 'SHELXL97 (Sheldrick, 2008)'
_computing_structure_solution 'Il Milione (Burla, et al., 2007)'
_diffrn_ambient_temperature 298
_diffrn_detector_area_resol_mean 13.653
_diffrn_measured_fraction_theta_full 0.997
_diffrn_measured_fraction_theta_max 0.997
_diffrn_measurement_device_type 'Rigaku XtaLAB mini'
_diffrn_measurement_method \w
_diffrn_radiation_type 'Mo K\a'
_diffrn_radiation_wavelength 0.71075
_diffrn_reflns_av_R_equivalents 0.1278
_diffrn_reflns_limit_h_max 14
_diffrn_reflns_limit_h_min -14
_diffrn_reflns_limit_k_max 19
_diffrn_reflns_limit_k_min -19
_diffrn_reflns_limit_l_max 35
_diffrn_reflns_limit_l_min -35
_diffrn_reflns_number 46140
_diffrn_reflns_theta_full 27.51
_diffrn_reflns_theta_max 27.50
_diffrn_standards_number 0
_exptl_absorpt_coefficient_mu 0.871
_exptl_absorpt_correction_T_max 0.972
_exptl_absorpt_correction_T_min 0.720
_exptl_absorpt_correction_type numerical
_exptl_absorpt_process_details 'NUMABS (Rigaku, 1999)'
_exptl_crystal_colour green
_exptl_crystal_density_diffrn 1.304
_exptl_crystal_density_method 'not measured'
_exptl_crystal_description platelet
_exptl_crystal_F_000 1920.00
_exptl_crystal_size_max 0.791
_exptl_crystal_size_mid 0.050
_exptl_crystal_size_min 0.050
_refine_diff_density_max 0.810
_refine_diff_density_min -0.620
_refine_ls_extinction_method none
_refine_ls_goodness_of_fit_ref 1.063
_refine_ls_hydrogen_treatment constr
_refine_ls_number_parameters 532
_refine_ls_number_reflns 10581
_refine_ls_number_restraints 0
_refine_ls_R_factor_gt 0.0599
_refine_ls_shift/su_max 0.001
_refine_ls_structure_factor_coef Fsqd
_refine_ls_weighting_details 'w = 1/[\s^2^(Fo^2^)+(0.0631P)^2^+1.3445P] where P=(Fo^2^+2Fc^2^)/3'
_refine_ls_weighting_scheme calc
_refine_ls_wR_factor_ref 0.1615
_reflns_number_gt 7510
_reflns_number_total 10581
_reflns_threshold_expression F^2^>2.0\s(F^2^)
_cod_data_source_file ICA-2013-400-151-158-7.cif
_cod_data_source_block NiL3urea2
_cod_depositor_comments
;
The following automatic conversions were performed:

'_exptl_absorpt_correction_type' value 'Numerical' changed to
'numerical' according to the built-in table from CIF Core dictionary
named 'cif_core.dic' version 2.4.1 from 2010-06-29.

Automatic conversion script
Id: cif_fix_values 2281 2013-09-26 08:29:07Z andrius 
;
_cod_database_code 1516934

loop_
_symmetry_equiv_pos_site_id
_symmetry_equiv_pos_as_xyz
1 +X,+Y,+Z
2 -X,1/2+Y,1/2-Z
3 -X,-Y,-Z
4 +X,1/2-Y,1/2+Z

loop_
_atom_site_label
_atom_site_type_symbol
_atom_site_fract_x
_atom_site_fract_y
_atom_site_fract_z
_atom_site_U_iso_or_equiv
_atom_site_adp_type
_atom_site_occupancy
_atom_site_symmetry_multiplicity
_atom_site_calc_flag
_atom_site_refinement_flags
Ni1 Ni 0.23152(3) 0.31503(3) 0.149366(15) 0.03473(12) Uani 1.0 4 d .
Ni2 Ni 0.32083(4) 0.13397(3) 0.210232(15) 0.03757(12) Uani 1.0 4 d .
O2 O 0.05133(19) 0.31440(16) 0.11947(9) 0.0452(6) Uani 1.0 4 d .
O6 O 0.2300(2) 0.45448(16) 0.13080(9) 0.0465(6) Uani 1.0 4 d .
O20 O 0.24684(18) 0.18398(14) 0.14839(8) 0.0368(5) Uani 1.0 4 d .
O32 O 0.1727(3) 0.34085(18) 0.21624(9) 0.0510(6) Uani 1.0 4 d .
O33 O 0.2634(3) 0.23264(17) 0.25852(9) 0.0507(6) Uani 1.0 4 d .
O42 O 0.4066(2) 0.33809(16) 0.17243(9) 0.0465(6) Uani 1.0 4 d .
O43 O 0.4736(2) 0.20557(17) 0.19975(10) 0.0517(7) Uani 1.0 4 d .
O50 O 0.4154(3) 0.06716(18) 0.26723(9) 0.0547(7) Uani 1.0 4 d .
N9 N 0.2639(3) 0.30355(19) 0.07485(10) 0.0406(7) Uani 1.0 4 d .
N13 N 0.3668(3) 0.0318(2) 0.16039(11) 0.0547(8) Uani 1.0 4 d .
N17 N 0.1699(3) 0.0522(3) 0.22582(13) 0.0571(9) Uani 1.0 4 d .
N52 N 0.4556(4) 0.1795(3) 0.32018(15) 0.0895(14) Uani 1.0 4 d .
N53 N 0.5493(4) 0.0451(3) 0.32877(14) 0.0786(12) Uani 1.0 4 d .
C1 C -0.0546(3) 0.3071(3) 0.14737(16) 0.0557(10) Uani 1.0 4 d .
C3 C 0.0513(3) 0.2562(3) 0.07785(13) 0.0477(9) Uani 1.0 4 d .
C4 C 0.1516(3) 0.2853(3) 0.04610(13) 0.0500(9) Uani 1.0 4 d .
C5 C 0.1380(4) 0.5113(3) 0.14873(19) 0.0713(13) Uani 1.0 4 d .
C7 C 0.2436(4) 0.4658(3) 0.07870(14) 0.0548(10) Uani 1.0 4 d .
C8 C 0.3183(4) 0.3895(3) 0.06085(14) 0.0518(9) Uani 1.0 4 d .
C10 C 0.3478(3) 0.2275(3) 0.07450(13) 0.0475(9) Uani 1.0 4 d .
C11 C 0.2961(3) 0.1514(3) 0.10414(12) 0.0437(8) Uani 1.0 4 d .
C12 C 0.3919(4) 0.0814(3) 0.11456(13) 0.0552(10) Uani 1.0 4 d .
C14 C 0.4709(5) -0.0236(4) 0.17393(18) 0.0911(18) Uani 1.0 4 d .
C15 C 0.2538(5) -0.0227(3) 0.15518(17) 0.0788(15) Uani 1.0 4 d .
C16 C 0.1971(5) -0.0338(3) 0.2043(3) 0.0845(16) Uani 1.0 4 d .
C18 C 0.0577(4) 0.0916(4) 0.2070(2) 0.0767(15) Uani 1.0 4 d .
C19 C 0.1531(5) 0.0378(4) 0.27931(19) 0.0909(17) Uani 1.0 4 d .
C30 C 0.2114(4) 0.3653(3) 0.30018(15) 0.0637(11) Uani 1.0 4 d .
C31 C 0.2166(3) 0.3084(3) 0.25475(12) 0.0419(8) Uani 1.0 4 d .
C40 C 0.6117(4) 0.3223(3) 0.19407(19) 0.0676(13) Uani 1.0 4 d .
C41 C 0.4868(3) 0.2857(3) 0.18844(13) 0.0433(8) Uani 1.0 4 d .
C51 C 0.4708(4) 0.0961(3) 0.30401(15) 0.0547(10) Uani 1.0 4 d .
C71 C 0.8007(3) 0.2458(3) -0.06748(14) 0.0466(8) Uani 1.0 4 d .
C72 C 0.9257(4) 0.2411(3) -0.06858(16) 0.0628(11) Uani 1.0 4 d .
C73 C 0.9892(4) 0.2459(4) -0.11115(19) 0.0749(14) Uani 1.0 4 d .
C74 C 0.9307(5) 0.2545(3) -0.15577(18) 0.0693(13) Uani 1.0 4 d .
C75 C 0.8092(5) 0.2582(3) -0.15732(15) 0.0621(11) Uani 1.0 4 d .
C76 C 0.7462(4) 0.2542(3) -0.11390(14) 0.0496(9) Uani 1.0 4 d .
C77 C 0.7428(3) 0.3400(3) 0.01310(13) 0.0442(8) Uani 1.0 4 d .
C78 C 0.8450(3) 0.3921(3) 0.01187(13) 0.0479(9) Uani 1.0 4 d .
C79 C 0.8625(4) 0.4679(3) 0.04053(15) 0.0559(10) Uani 1.0 4 d .
C80 C 0.7765(4) 0.4952(3) 0.07177(16) 0.0647(11) Uani 1.0 4 d .
C81 C 0.6712(4) 0.4475(4) 0.07378(17) 0.0699(12) Uani 1.0 4 d .
C82 C 0.6571(4) 0.3715(3) 0.04523(16) 0.0613(11) Uani 1.0 4 d .
C83 C 0.5836(3) 0.2235(3) -0.03011(13) 0.0473(9) Uani 1.0 4 d .
C84 C 0.5032(4) 0.2897(3) -0.04584(14) 0.0551(10) Uani 1.0 4 d .
C85 C 0.3871(4) 0.2702(4) -0.06119(15) 0.0622(11) Uani 1.0 4 d .
C86 C 0.3462(4) 0.1834(4) -0.06164(14) 0.0628(12) Uani 1.0 4 d .
C87 C 0.4216(4) 0.1174(3) -0.04653(15) 0.0591(11) Uani 1.0 4 d .
C88 C 0.5375(4) 0.1372(3) -0.03095(14) 0.0511(9) Uani 1.0 4 d .
C89 C 0.7727(3) 0.1629(3) 0.02071(14) 0.0464(9) Uani 1.0 4 d .
C90 C 0.8355(4) 0.0884(3) 0.00544(18) 0.0687(12) Uani 1.0 4 d .
C91 C 0.8701(5) 0.0193(4) 0.0371(3) 0.0846(16) Uani 1.0 4 d .
C92 C 0.8433(5) 0.0239(4) 0.0855(3) 0.0834(17) Uani 1.0 4 d .
C93 C 0.7791(5) 0.0943(4) 0.10215(18) 0.0792(15) Uani 1.0 4 d .
C94 C 0.7445(4) 0.1626(3) 0.07031(15) 0.0604(11) Uani 1.0 4 d .
B70 B 0.7255(4) 0.2440(3) -0.01635(15) 0.0438(9) Uani 1.0 4 d .
H1A H -0.0391 0.3285 0.1801 0.0669 Uiso 1.0 4 calc R
H1B H -0.0789 0.2459 0.1486 0.0669 Uiso 1.0 4 calc R
H1C H -0.1166 0.3420 0.1321 0.0669 Uiso 1.0 4 calc R
H3A H -0.0238 0.2603 0.0598 0.0572 Uiso 1.0 4 calc R
H3B H 0.0629 0.1951 0.0883 0.0572 Uiso 1.0 4 calc R
H4A H 0.1666 0.2392 0.0221 0.0600 Uiso 1.0 4 calc R
H4B H 0.1281 0.3387 0.0284 0.0600 Uiso 1.0 4 calc R
H5A H 0.0641 0.4973 0.1323 0.0856 Uiso 1.0 4 calc R
H5B H 0.1581 0.5724 0.1426 0.0856 Uiso 1.0 4 calc R
H5C H 0.1305 0.5024 0.1834 0.0856 Uiso 1.0 4 calc R
H7A H 0.2823 0.5221 0.0721 0.0658 Uiso 1.0 4 calc R
H7B H 0.1664 0.4656 0.0621 0.0658 Uiso 1.0 4 calc R
H8A H 0.3242 0.3926 0.0255 0.0622 Uiso 1.0 4 calc R
H8B H 0.3979 0.3937 0.0751 0.0622 Uiso 1.0 4 calc R
H10A H 0.4239 0.2454 0.0887 0.0570 Uiso 1.0 4 calc R
H10B H 0.3601 0.2083 0.0411 0.0570 Uiso 1.0 4 calc R
H11 H 0.2322 0.1237 0.0845 0.0524 Uiso 1.0 4 calc R
H12A H 0.3947 0.0400 0.0873 0.0663 Uiso 1.0 4 calc R
H12B H 0.4689 0.1102 0.1178 0.0663 Uiso 1.0 4 calc R
H14A H 0.5389 0.0139 0.1797 0.1093 Uiso 1.0 4 calc R
H14B H 0.4869 -0.0642 0.1477 0.1093 Uiso 1.0 4 calc R
H14C H 0.4547 -0.0566 0.2032 0.1093 Uiso 1.0 4 calc R
H15A H 0.1986 0.0069 0.1327 0.0946 Uiso 1.0 4 calc R
H15B H 0.2722 -0.0807 0.1417 0.0946 Uiso 1.0 4 calc R
H16A H 0.1246 -0.0682 0.2004 0.1014 Uiso 1.0 4 calc R
H16B H 0.2507 -0.0663 0.2262 0.1014 Uiso 1.0 4 calc R
H18A H -0.0072 0.0527 0.2143 0.0920 Uiso 1.0 4 calc R
H18B H 0.0617 0.0995 0.1722 0.0920 Uiso 1.0 4 calc R
H18C H 0.0455 0.1482 0.2224 0.0920 Uiso 1.0 4 calc R
H19A H 0.2249 0.0142 0.2939 0.1091 Uiso 1.0 4 calc R
H19B H 0.0892 -0.0035 0.2839 0.1091 Uiso 1.0 4 calc R
H19C H 0.1343 0.0934 0.2946 0.1091 Uiso 1.0 4 calc R
H30A H 0.2905 0.3761 0.3127 0.0765 Uiso 1.0 4 calc R
H30B H 0.1665 0.3351 0.3246 0.0765 Uiso 1.0 4 calc R
H30C H 0.1737 0.4209 0.2922 0.0765 Uiso 1.0 4 calc R
H40A H 0.6641 0.2890 0.1737 0.0812 Uiso 1.0 4 calc R
H40B H 0.6380 0.3175 0.2277 0.0812 Uiso 1.0 4 calc R
H40C H 0.6123 0.3837 0.1843 0.0812 Uiso 1.0 4 calc R
H52A H 0.4067 0.2145 0.3051 0.1074 Uiso 1.0 4 calc R
H52B H 0.4949 0.1979 0.3457 0.1074 Uiso 1.0 4 calc R
H53A H 0.5623 -0.0086 0.3194 0.0944 Uiso 1.0 4 calc R
H53B H 0.5868 0.0661 0.3541 0.0944 Uiso 1.0 4 calc R
H72 H 0.9677 0.2345 -0.0390 0.0753 Uiso 1.0 4 calc R
H73 H 1.0718 0.2433 -0.1097 0.0899 Uiso 1.0 4 calc R
H74 H 0.9733 0.2577 -0.1845 0.0831 Uiso 1.0 4 calc R
H75 H 0.7686 0.2633 -0.1873 0.0745 Uiso 1.0 4 calc R
H76 H 0.6637 0.2573 -0.1159 0.0595 Uiso 1.0 4 calc R
H78 H 0.9048 0.3754 -0.0092 0.0575 Uiso 1.0 4 calc R
H79 H 0.9328 0.5001 0.0384 0.0671 Uiso 1.0 4 calc R
H80 H 0.7885 0.5451 0.0915 0.0776 Uiso 1.0 4 calc R
H81 H 0.6107 0.4662 0.0940 0.0839 Uiso 1.0 4 calc R
H82 H 0.5866 0.3397 0.0476 0.0736 Uiso 1.0 4 calc R
H84 H 0.5283 0.3486 -0.0460 0.0661 Uiso 1.0 4 calc R
H85 H 0.3366 0.3160 -0.0713 0.0746 Uiso 1.0 4 calc R
H86 H 0.2688 0.1703 -0.0720 0.0753 Uiso 1.0 4 calc R
H87 H 0.3956 0.0587 -0.0466 0.0709 Uiso 1.0 4 calc R
H88 H 0.5865 0.0907 -0.0206 0.0613 Uiso 1.0 4 calc R
H90 H 0.8555 0.0844 -0.0274 0.0825 Uiso 1.0 4 calc R
H91 H 0.9112 -0.0295 0.0251 0.1015 Uiso 1.0 4 calc R
H92 H 0.8685 -0.0206 0.1071 0.1001 Uiso 1.0 4 calc R
H93 H 0.7584 0.0968 0.1349 0.0950 Uiso 1.0 4 calc R
H94 H 0.7008 0.2098 0.0826 0.0725 Uiso 1.0 4 calc R

loop_
_atom_site_aniso_label
_atom_site_aniso_U_11
_atom_site_aniso_U_22
_atom_site_aniso_U_33
_atom_site_aniso_U_12
_atom_site_aniso_U_13
_atom_site_aniso_U_23
Ni1 0.0397(3) 0.0311(3) 0.0333(3) 0.00106(17) -0.00165(16) 0.00018(17)
Ni2 0.0448(3) 0.0323(3) 0.0356(3) 0.00370(17) -0.00151(17) 0.00090(17)
O2 0.0393(12) 0.0464(14) 0.0499(14) -0.0026(11) -0.0008(10) -0.0018(12)
O6 0.0500(13) 0.0349(13) 0.0542(15) 0.0029(11) -0.0049(11) 0.0020(12)
O20 0.0457(12) 0.0323(12) 0.0324(12) 0.0050(10) 0.0003(9) -0.0015(10)
O32 0.0610(15) 0.0533(15) 0.0388(14) 0.0188(13) 0.0011(11) -0.0001(12)
O33 0.0697(16) 0.0456(15) 0.0368(13) 0.0125(13) -0.0012(12) -0.0020(12)
O42 0.0466(13) 0.0400(13) 0.0523(15) -0.0015(11) -0.0096(11) 0.0022(12)
O43 0.0448(13) 0.0465(15) 0.0635(17) 0.0018(12) -0.0070(12) 0.0064(13)
O50 0.0675(16) 0.0475(15) 0.0484(15) 0.0106(13) -0.0120(13) 0.0025(13)
N9 0.0426(14) 0.0451(16) 0.0340(14) 0.0011(13) -0.0005(11) 0.0030(13)
N13 0.078(3) 0.0404(17) 0.0453(18) 0.0167(16) -0.0004(15) -0.0029(14)
N17 0.0543(18) 0.0454(18) 0.072(3) -0.0004(15) 0.0025(16) 0.0149(17)
N52 0.121(4) 0.072(3) 0.073(3) 0.027(3) -0.049(3) -0.016(3)
N53 0.084(3) 0.069(3) 0.081(3) 0.011(2) -0.038(2) 0.013(3)
C1 0.0396(18) 0.059(3) 0.068(3) 0.0016(17) 0.0065(17) -0.000(2)
C3 0.0448(18) 0.048(2) 0.049(2) -0.0039(16) -0.0119(16) -0.0024(17)
C4 0.056(2) 0.056(3) 0.0371(19) 0.0004(18) -0.0100(16) 0.0008(17)
C5 0.079(3) 0.040(3) 0.095(4) 0.015(2) 0.005(3) 0.002(3)
C7 0.061(3) 0.047(3) 0.056(3) -0.0041(18) -0.0070(18) 0.0190(19)
C8 0.055(2) 0.056(3) 0.045(2) -0.0062(18) 0.0047(16) 0.0154(18)
C10 0.0515(19) 0.054(3) 0.0375(18) 0.0066(17) 0.0057(15) -0.0031(17)
C11 0.056(2) 0.0428(19) 0.0319(17) 0.0066(16) 0.0014(15) -0.0073(15)
C12 0.076(3) 0.049(3) 0.041(2) 0.019(2) 0.0060(18) -0.0067(18)
C14 0.125(5) 0.084(4) 0.065(3) 0.068(4) 0.013(3) 0.009(3)
C15 0.131(5) 0.042(3) 0.063(3) -0.021(3) -0.010(3) -0.001(2)
C16 0.101(4) 0.041(3) 0.112(5) -0.011(3) -0.005(4) -0.000(3)
C18 0.050(3) 0.072(3) 0.107(4) -0.008(3) -0.007(3) 0.032(3)
C19 0.088(4) 0.093(4) 0.092(4) 0.000(3) 0.026(3) 0.041(4)
C30 0.086(3) 0.061(3) 0.044(3) 0.010(3) 0.003(2) -0.014(2)
C31 0.0437(17) 0.044(2) 0.0386(18) 0.0027(15) 0.0053(14) -0.0052(16)
C40 0.049(3) 0.063(3) 0.090(4) -0.008(2) -0.014(3) 0.004(3)
C41 0.0417(17) 0.047(2) 0.0407(19) -0.0025(16) -0.0043(14) -0.0014(16)
C51 0.058(3) 0.054(3) 0.051(3) 0.0069(19) -0.0062(18) 0.008(2)
C71 0.0524(19) 0.0401(19) 0.048(2) 0.0043(16) 0.0033(16) -0.0021(17)
C72 0.053(3) 0.080(4) 0.055(3) 0.010(2) 0.0069(18) -0.002(3)
C73 0.065(3) 0.085(4) 0.077(4) 0.014(3) 0.028(3) 0.003(3)
C74 0.095(4) 0.051(3) 0.064(3) 0.001(3) 0.034(3) -0.003(3)
C75 0.099(4) 0.042(3) 0.046(3) -0.006(3) 0.006(2) -0.0025(18)
C76 0.064(3) 0.0369(19) 0.047(2) 0.0001(17) 0.0003(17) -0.0005(16)
C77 0.0461(18) 0.047(2) 0.0391(18) 0.0036(16) -0.0004(15) 0.0038(16)
C78 0.0462(19) 0.054(3) 0.044(2) 0.0042(17) -0.0001(15) 0.0126(18)
C79 0.062(3) 0.049(3) 0.056(3) -0.0078(19) -0.0089(19) 0.0079(19)
C80 0.085(3) 0.047(3) 0.061(3) 0.011(3) -0.011(3) -0.010(2)
C81 0.071(3) 0.069(3) 0.070(3) 0.009(3) 0.010(3) -0.014(3)
C82 0.049(2) 0.067(3) 0.069(3) -0.003(2) 0.0121(19) -0.012(3)
C83 0.0450(18) 0.056(3) 0.0404(19) 0.0026(17) 0.0030(15) -0.0017(17)
C84 0.051(2) 0.059(3) 0.055(3) 0.0074(19) -0.0006(17) 0.007(2)
C85 0.057(3) 0.080(4) 0.049(3) 0.020(3) -0.0046(18) 0.004(3)
C86 0.047(2) 0.097(4) 0.044(3) -0.002(3) -0.0106(17) -0.008(3)
C87 0.054(3) 0.068(3) 0.056(3) -0.008(2) -0.0032(18) -0.013(2)
C88 0.050(2) 0.052(3) 0.051(3) 0.0046(17) -0.0051(16) -0.0069(18)
C89 0.0400(17) 0.050(2) 0.049(2) -0.0047(16) -0.0073(15) 0.0039(18)
C90 0.064(3) 0.067(3) 0.075(3) 0.020(3) 0.008(3) 0.018(3)
C91 0.072(3) 0.070(4) 0.112(5) 0.016(3) 0.001(3) 0.030(4)
C92 0.076(3) 0.077(4) 0.095(4) -0.014(3) -0.025(3) 0.041(4)
C93 0.095(4) 0.081(4) 0.060(3) -0.027(3) -0.009(3) 0.020(3)
C94 0.068(3) 0.060(3) 0.053(3) -0.013(2) -0.004(2) 0.005(2)
B70 0.0412(19) 0.045(3) 0.045(3) 0.0007(17) 0.0002(16) 0.0013(19)

loop_
_atom_type_symbol
_atom_type_description
_atom_type_scat_dispersion_real
_atom_type_scat_dispersion_imag
_atom_type_scat_source
C C 0.0033 0.0016
;
International Tables for Crystallography
(1992, Vol. C, Tables 4.2.6.8 and 6.1.1.4)
;
H H 0.0000 0.0000
;
International Tables for Crystallography
(1992, Vol. C, Table 6.1.1.4)
;
B B 0.0013 0.0007
;
International Tables for Crystallography
(1992, Vol. C, Tables 4.2.6.8 and 6.1.1.4)
;
N N 0.0061 0.0033
;
International Tables for Crystallography
(1992, Vol. C, Tables 4.2.6.8 and 6.1.1.4)
;
Ni Ni 0.3393 1.1124
;
International Tables for Crystallography
(1992, Vol. C, Tables 4.2.6.8 and 6.1.1.4)
;
O O 0.0106 0.0060
;
International Tables for Crystallography
(1992, Vol. C, Tables 4.2.6.8 and 6.1.1.4)
;

loop_
_geom_angle_atom_site_label_1
_geom_angle_atom_site_label_2
_geom_angle_atom_site_label_3
_geom_angle
_geom_angle_publ_flag
O2 Ni1 O6 85.06(9) yes
O2 Ni1 O20 94.11(9) yes
O2 Ni1 O32 90.97(10) yes
O2 Ni1 O42 169.75(10) yes
O2 Ni1 N9 79.43(10) yes
O6 Ni1 O20 164.85(10) yes
O6 Ni1 O32 91.42(11) yes
O6 Ni1 O42 84.91(9) yes
O6 Ni1 N9 81.47(11) yes
O20 Ni1 O32 103.72(11) yes
O20 Ni1 O42 95.03(9) yes
O20 Ni1 N9 83.50(11) yes
O32 Ni1 O42 91.36(10) yes
O32 Ni1 N9 168.47(11) yes
O42 Ni1 N9 97.01(10) yes
O20 Ni2 O33 97.76(10) yes
O20 Ni2 O43 91.07(10) yes
O20 Ni2 O50 170.18(10) yes
O20 Ni2 N13 80.52(11) yes
O20 Ni2 N17 93.80(11) yes
O33 Ni2 O43 89.35(11) yes
O33 Ni2 O50 91.79(11) yes
O33 Ni2 N13 176.14(12) yes
O33 Ni2 N17 91.31(12) yes
O43 Ni2 O50 86.73(11) yes
O43 Ni2 N13 94.13(12) yes
O43 Ni2 N17 174.96(12) yes
O50 Ni2 N13 90.08(12) yes
O50 Ni2 N17 88.25(12) yes
N13 Ni2 N17 85.37(13) yes
Ni1 O2 C1 125.7(3) yes
Ni1 O2 C3 106.44(18) yes
C1 O2 C3 112.9(3) yes
Ni1 O6 C5 120.0(3) yes
Ni1 O6 C7 110.2(2) yes
C5 O6 C7 111.0(3) yes
Ni1 O20 Ni2 113.32(11) yes
Ni1 O20 C11 112.87(19) yes
Ni2 O20 C11 114.85(19) yes
Ni1 O32 C31 124.1(3) yes
Ni2 O33 C31 136.4(3) yes
Ni1 O42 C41 131.4(3) yes
Ni2 O43 C41 130.0(3) yes
Ni2 O50 C51 131.2(3) yes
Ni1 N9 C4 111.2(2) yes
Ni1 N9 C8 105.2(2) yes
Ni1 N9 C10 101.3(2) yes
C4 N9 C8 111.9(3) yes
C4 N9 C10 112.6(3) yes
C8 N9 C10 113.8(3) yes
Ni2 N13 C12 103.3(3) yes
Ni2 N13 C14 116.9(3) yes
Ni2 N13 C15 103.5(3) yes
C12 N13 C14 109.0(4) yes
C12 N13 C15 111.6(3) yes
C14 N13 C15 112.1(4) yes
Ni2 N17 C16 104.6(3) yes
Ni2 N17 C18 112.1(3) yes
Ni2 N17 C19 113.4(3) yes
C16 N17 C18 113.8(4) yes
C16 N17 C19 107.3(4) yes
C18 N17 C19 105.7(4) yes
O2 C3 C4 107.0(3) yes
N9 C4 C3 112.8(3) yes
O6 C7 C8 107.5(3) yes
N9 C8 C7 110.0(3) yes
N9 C10 C11 108.9(3) yes
O20 C11 C10 110.7(3) yes
O20 C11 C12 111.4(3) yes
C10 C11 C12 109.8(3) yes
N13 C12 C11 110.7(3) yes
N13 C15 C16 110.4(4) yes
N17 C16 C15 110.9(4) yes
O32 C31 O33 125.4(4) yes
O32 C31 C30 116.5(4) yes
O33 C31 C30 118.1(3) yes
O42 C41 O43 126.5(3) yes
O42 C41 C40 117.4(4) yes
O43 C41 C40 116.1(4) yes
O50 C51 N52 121.7(4) yes
O50 C51 N53 121.2(4) yes
N52 C51 N53 117.1(4) yes
C72 C71 C76 113.7(4) yes
C72 C71 B70 123.4(4) yes
C76 C71 B70 122.9(4) yes
C71 C72 C73 123.5(4) yes
C72 C73 C74 120.2(5) yes
C73 C74 C75 119.2(5) yes
C74 C75 C76 120.0(4) yes
C71 C76 C75 123.4(4) yes
C78 C77 C82 114.0(4) yes
C78 C77 B70 124.3(3) yes
C82 C77 B70 121.5(4) yes
C77 C78 C79 123.5(4) yes
C78 C79 C80 120.1(4) yes
C79 C80 C81 119.3(4) yes
C80 C81 C82 119.2(5) yes
C77 C82 C81 123.9(4) yes
C84 C83 C88 114.6(4) yes
C84 C83 B70 123.1(4) yes
C88 C83 B70 122.1(4) yes
C83 C84 C85 122.3(4) yes
C84 C85 C86 120.7(5) yes
C85 C86 C87 118.6(4) yes
C86 C87 C88 120.6(5) yes
C83 C88 C87 123.2(4) yes
C90 C89 C94 114.5(4) yes
C90 C89 B70 124.4(4) yes
C94 C89 B70 121.0(4) yes
C89 C90 C91 123.2(5) yes
C90 C91 C92 119.7(5) yes
C91 C92 C93 119.5(6) yes
C92 C93 C94 120.4(5) yes
C89 C94 C93 122.7(4) yes
C71 B70 C77 109.7(3) yes
C71 B70 C83 108.8(3) yes
C71 B70 C89 111.3(3) yes
C77 B70 C83 111.8(3) yes
C77 B70 C89 108.1(3) yes
C83 B70 C89 107.1(3) yes
C51 N52 H52A 120.002 no
C51 N52 H52B 119.998 no
H52A N52 H52B 119.999 no
C51 N53 H53A 120.002 no
C51 N53 H53B 120.000 no
H53A N53 H53B 119.998 no
O2 C1 H1A 109.479 no
O2 C1 H1B 109.476 no
O2 C1 H1C 109.464 no
H1A C1 H1B 109.476 no
H1A C1 H1C 109.467 no
H1B C1 H1C 109.466 no
O2 C3 H3A 110.311 no
O2 C3 H3B 110.307 no
C4 C3 H3A 110.314 no
C4 C3 H3B 110.305 no
H3A C3 H3B 108.560 no
N9 C4 H4A 109.028 no
N9 C4 H4B 109.025 no
C3 C4 H4A 109.024 no
C3 C4 H4B 109.020 no
H4A C4 H4B 107.802 no
O6 C5 H5A 109.469 no
O6 C5 H5B 109.478 no
O6 C5 H5C 109.471 no
H5A C5 H5B 109.470 no
H5A C5 H5C 109.474 no
H5B C5 H5C 109.465 no
O6 C7 H7A 110.204 no
O6 C7 H7B 110.196 no
C8 C7 H7A 110.218 no
C8 C7 H7B 110.212 no
H7A C7 H7B 108.503 no
N9 C8 H8A 109.659 no
N9 C8 H8B 109.664 no
C7 C8 H8A 109.660 no
C7 C8 H8B 109.664 no
H8A C8 H8B 108.156 no
N9 C10 H10A 109.912 no
N9 C10 H10B 109.910 no
C11 C10 H10A 109.903 no
C11 C10 H10B 109.909 no
H10A C10 H10B 108.308 no
O20 C11 H11 108.287 no
C10 C11 H11 108.266 no
C12 C11 H11 108.278 no
N13 C12 H12A 109.509 no
N13 C12 H12B 109.518 no
C11 C12 H12A 109.507 no
C11 C12 H12B 109.502 no
H12A C12 H12B 108.072 no
N13 C14 H14A 109.473 no
N13 C14 H14B 109.470 no
N13 C14 H14C 109.468 no
H14A C14 H14B 109.472 no
H14A C14 H14C 109.476 no
H14B C14 H14C 109.468 no
N13 C15 H15A 109.571 no
N13 C15 H15B 109.569 no
C16 C15 H15A 109.576 no
C16 C15 H15B 109.583 no
H15A C15 H15B 108.117 no
N17 C16 H16A 109.445 no
N17 C16 H16B 109.447 no
C15 C16 H16A 109.455 no
C15 C16 H16B 109.452 no
H16A C16 H16B 108.044 no
N17 C18 H18A 109.459 no
N17 C18 H18B 109.473 no
N17 C18 H18C 109.463 no
H18A C18 H18B 109.483 no
H18A C18 H18C 109.467 no
H18B C18 H18C 109.482 no
N17 C19 H19A 109.468 no
N17 C19 H19B 109.474 no
N17 C19 H19C 109.472 no
H19A C19 H19B 109.465 no
H19A C19 H19C 109.482 no
H19B C19 H19C 109.466 no
C31 C30 H30A 109.473 no
C31 C30 H30B 109.468 no
C31 C30 H30C 109.464 no
H30A C30 H30B 109.476 no
H30A C30 H30C 109.474 no
H30B C30 H30C 109.472 no
C41 C40 H40A 109.472 no
C41 C40 H40B 109.470 no
C41 C40 H40C 109.468 no
H40A C40 H40B 109.469 no
H40A C40 H40C 109.482 no
H40B C40 H40C 109.466 no
C71 C72 H72 118.242 no
C73 C72 H72 118.229 no
C72 C73 H73 119.898 no
C74 C73 H73 119.889 no
C73 C74 H74 120.414 no
C75 C74 H74 120.400 no
C74 C75 H75 120.009 no
C76 C75 H75 120.013 no
C71 C76 H76 118.272 no
C75 C76 H76 118.302 no
C77 C78 H78 118.234 no
C79 C78 H78 118.248 no
C78 C79 H79 119.959 no
C80 C79 H79 119.960 no
C79 C80 H80 120.377 no
C81 C80 H80 120.370 no
C80 C81 H81 120.384 no
C82 C81 H81 120.374 no
C77 C82 H82 118.054 no
C81 C82 H82 118.049 no
C83 C84 H84 118.835 no
C85 C84 H84 118.834 no
C84 C85 H85 119.638 no
C86 C85 H85 119.631 no
C85 C86 H86 120.724 no
C87 C86 H86 120.725 no
C86 C87 H87 119.710 no
C88 C87 H87 119.701 no
C83 C88 H88 118.395 no
C87 C88 H88 118.404 no
C89 C90 H90 118.390 no
C91 C90 H90 118.385 no
C90 C91 H91 120.170 no
C92 C91 H91 120.175 no
C91 C92 H92 120.264 no
C93 C92 H92 120.269 no
C92 C93 H93 119.804 no
C94 C93 H93 119.790 no
C89 C94 H94 118.661 no
C93 C94 H94 118.676 no

loop_
_geom_bond_atom_site_label_1
_geom_bond_atom_site_label_2
_geom_bond_distance
_geom_bond_publ_flag
Ni1 O2 2.167(3) yes
Ni1 O6 2.156(3) yes
Ni1 O20 1.977(3) yes
Ni1 O32 1.993(3) yes
Ni1 O42 2.083(3) yes
Ni1 N9 2.080(3) yes
Ni2 O20 2.009(3) yes
Ni2 O33 2.096(3) yes
Ni2 O43 2.054(3) yes
Ni2 O50 2.116(3) yes
Ni2 N13 2.122(4) yes
Ni2 N17 2.147(4) yes
O2 C1 1.433(5) yes
O2 C3 1.433(5) yes
O6 C5 1.437(5) yes
O6 C7 1.443(5) yes
O20 C11 1.427(4) yes
O32 C31 1.249(5) yes
O33 C31 1.257(5) yes
O42 C41 1.267(5) yes
O43 C41 1.253(5) yes
O50 C51 1.247(5) yes
N9 C4 1.497(5) yes
N9 C8 1.483(5) yes
N9 C10 1.482(5) yes
N13 C12 1.488(5) yes
N13 C14 1.478(7) yes
N13 C15 1.516(7) yes
N17 C16 1.455(6) yes
N17 C18 1.475(6) yes
N17 C19 1.491(7) yes
N52 C51 1.340(6) yes
N53 C51 1.340(6) yes
C3 C4 1.504(5) yes
C7 C8 1.510(6) yes
C10 C11 1.523(6) yes
C11 C12 1.529(6) yes
C15 C16 1.507(8) yes
C30 C31 1.508(6) yes
C40 C41 1.514(5) yes
C71 C72 1.410(6) yes
C71 C76 1.399(6) yes
C71 B70 1.649(6) yes
C72 C73 1.379(7) yes
C73 C74 1.375(7) yes
C74 C75 1.368(7) yes
C75 C76 1.396(6) yes
C77 C78 1.393(5) yes
C77 C82 1.401(6) yes
C77 B70 1.661(6) yes
C78 C79 1.393(6) yes
C79 C80 1.368(7) yes
C80 C81 1.387(7) yes
C81 C82 1.388(7) yes
C83 C84 1.405(6) yes
C83 C88 1.396(6) yes
C83 B70 1.660(6) yes
C84 C85 1.393(6) yes
C85 C86 1.383(8) yes
C86 C87 1.362(7) yes
C87 C88 1.394(6) yes
C89 C90 1.393(6) yes
C89 C94 1.397(6) yes
C89 B70 1.662(6) yes
C90 C91 1.399(8) yes
C91 C92 1.365(9) yes
C92 C93 1.365(8) yes
C93 C94 1.393(7) yes
N52 H52A 0.860 no
N52 H52B 0.860 no
N53 H53A 0.860 no
N53 H53B 0.860 no
C1 H1A 0.960 no
C1 H1B 0.960 no
C1 H1C 0.960 no
C3 H3A 0.970 no
C3 H3B 0.970 no
C4 H4A 0.970 no
C4 H4B 0.970 no
C5 H5A 0.960 no
C5 H5B 0.960 no
C5 H5C 0.960 no
C7 H7A 0.970 no
C7 H7B 0.970 no
C8 H8A 0.970 no
C8 H8B 0.970 no
C10 H10A 0.970 no
C10 H10B 0.970 no
C11 H11 0.980 no
C12 H12A 0.970 no
C12 H12B 0.970 no
C14 H14A 0.960 no
C14 H14B 0.960 no
C14 H14C 0.960 no
C15 H15A 0.970 no
C15 H15B 0.970 no
C16 H16A 0.970 no
C16 H16B 0.970 no
C18 H18A 0.960 no
C18 H18B 0.960 no
C18 H18C 0.960 no
C19 H19A 0.960 no
C19 H19B 0.960 no
C19 H19C 0.960 no
C30 H30A 0.960 no
C30 H30B 0.960 no
C30 H30C 0.960 no
C40 H40A 0.960 no
C40 H40B 0.960 no
C40 H40C 0.960 no
C72 H72 0.930 no
C73 H73 0.930 no
C74 H74 0.930 no
C75 H75 0.930 no
C76 H76 0.930 no
C78 H78 0.930 no
C79 H79 0.930 no
C80 H80 0.930 no
C81 H81 0.930 no
C82 H82 0.930 no
C84 H84 0.930 no
C85 H85 0.930 no
C86 H86 0.930 no
C87 H87 0.930 no
C88 H88 0.930 no
C90 H90 0.930 no
C91 H91 0.930 no
C92 H92 0.930 no
C93 H93 0.930 no
C94 H94 0.930 no

loop_
_geom_contact_atom_site_label_1
_geom_contact_atom_site_label_2
_geom_contact_distance
_geom_contact_publ_flag
_geom_contact_site_symmetry_2
Ni1 O33 3.236(3) no .
Ni1 O43 3.440(3) no .
Ni2 O32 3.533(3) no .
Ni2 O42 3.384(3) no .
Ni2 N52 3.397(5) no .
O2 C5 3.211(5) no .
O2 C7 3.348(5) no .
O6 C4 3.533(5) no .
O20 C3 3.085(4) no .
O20 C4 3.332(5) no .
O20 C15 3.112(6) no .
O20 C18 3.030(6) no .
O20 C31 3.474(5) no .
O20 C41 3.268(4) no .
O32 C1 3.178(5) no .
O32 C5 3.174(6) no .
O33 O42 3.287(4) no .
O33 N52 2.823(5) no .
O33 C18 3.416(6) no .
O33 C19 3.236(7) no .
O33 C41 3.292(5) no .
O33 C51 3.325(5) no .
O42 C8 3.271(5) no .
O42 C10 3.201(5) no .
O42 C11 3.574(5) no .
O42 C31 3.169(5) no .
O43 N52 3.319(5) no .
O43 C11 3.347(5) no .
O43 C12 3.102(5) no .
O43 C14 3.515(6) no .
O43 C51 3.286(5) no .
O50 C14 2.967(6) no .
O50 C16 3.328(6) no .
O50 C19 3.010(6) no .
C3 C10 3.368(5) no .
C3 C11 3.239(5) no .
C4 C7 3.030(6) no .
C4 C11 3.012(6) no .
C10 C41 3.555(5) no .
C11 C15 3.007(6) no .
C14 C16 3.214(8) no .
C15 C18 3.158(7) no .
C31 C41 3.591(5) no .
C71 C74 2.850(7) no .
C71 C78 3.116(6) no .
C71 C84 3.477(6) no .
C71 C88 3.546(6) no .
C71 C90 3.110(6) no .
C72 C75 2.737(6) no .
C72 C77 3.410(6) no .
C72 C78 3.299(6) no .
C72 C89 3.237(6) no .
C72 C90 3.236(7) no .
C73 C76 2.736(7) no .
C76 C83 2.998(6) no .
C76 C84 3.385(6) no .
C77 C80 2.848(6) no .
C77 C84 3.197(5) no .
C77 C94 3.089(6) no .
C78 C81 2.744(6) no .
C78 C89 3.549(6) no .
C79 C82 2.734(6) no .
C82 C83 3.127(6) no .
C82 C84 3.237(6) no .
C82 C89 3.466(6) no .
C82 C94 3.356(7) no .
C83 C86 2.851(6) no .
C83 C94 3.374(6) no .
C84 C87 2.746(7) no .
C85 C88 2.733(6) no .
C88 C89 2.994(5) no .
C88 C90 3.552(6) no .
C88 C94 3.590(6) no .
C89 C92 2.838(7) no .
C90 C93 2.729(7) no .
C91 C94 2.742(7) no .
O6 N53 3.018(5) no 2_655
O42 N53 3.151(5) no 2_655
N52 C85 3.429(6) no 4_555
N53 O6 3.018(5) no 2_645
N53 O42 3.151(5) no 2_645
N53 C5 3.593(6) no 2_645
N53 C7 3.597(6) no 2_645
C3 C78 3.549(5) no 1_455
C5 N53 3.593(6) no 2_655
C5 C75 3.521(6) no 3_665
C7 N53 3.597(6) no 2_655
C7 C78 3.397(6) no 3_665
C7 C79 3.578(6) no 3_665
C75 C5 3.521(6) no 3_665
C78 C3 3.549(5) no 1_655
C78 C7 3.397(6) no 3_665
C79 C7 3.578(6) no 3_665
C85 N52 3.429(6) no 4_554
Ni1 H1A 3.1845 no .
Ni1 H3B 3.0773 no .
Ni1 H4B 3.4895 no .
Ni1 H5A 3.3508 no .
Ni1 H5C 3.1833 no .
Ni1 H7B 3.3523 no .
Ni1 H8B 3.0305 no .
Ni1 H10A 2.9484 no .
Ni1 H11 3.3767 no .
Ni2 H11 3.5522 no .
Ni2 H12B 3.0759 no .
Ni2 H14A 3.1729 no .
Ni2 H14C 3.2441 no .
Ni2 H15A 3.1424 no .
Ni2 H16B 3.1438 no .
Ni2 H18B 3.1150 no .
Ni2 H18C 3.1312 no .
Ni2 H19A 3.1190 no .
Ni2 H19C 3.2104 no .
Ni2 H52A 2.9953 no .
O2 H4A 3.1898 no .
O2 H4B 2.6733 no .
O2 H5A 2.7735 no .
O2 H5C 3.4260 no .
O2 H7B 3.0637 no .
O2 H18B 3.5351 no .
O6 H4B 3.4620 no .
O6 H8A 3.2229 no .
O6 H8B 2.6163 no .
O20 H3B 2.6141 no .
O20 H10A 2.7619 no .
O20 H10B 3.2414 no .
O20 H12A 3.2183 no .
O20 H12B 2.8759 no .
O20 H15A 2.7481 no .
O20 H18B 2.5370 no .
O20 H18C 3.1169 no .
O32 H1A 2.5648 no .
O32 H5A 3.4834 no .
O32 H5C 2.6275 no .
O32 H18C 3.2351 no .
O32 H30A 2.9643 no .
O32 H30B 2.9591 no .
O32 H30C 2.3953 no .
O33 H18C 2.9111 no .
O33 H19A 3.4520 no .
O33 H19C 2.7436 no .
O33 H30A 2.6271 no .
O33 H30B 2.6271 no .
O33 H30C 3.1485 no .
O33 H52A 2.0467 no .
O33 H52B 3.5226 no .
O42 H8B 2.7817 no .
O42 H10A 2.6857 no .
O42 H40A 2.9898 no .
O42 H40B 2.9935 no .
O42 H40C 2.4282 no .
O43 H10A 3.1238 no .
O43 H12B 2.6551 no .
O43 H14A 3.0255 no .
O43 H40A 2.5971 no .
O43 H40B 2.6015 no .
O43 H40C 3.1323 no .
O43 H52A 2.9904 no .
O50 H14A 2.9032 no .
O50 H14C 2.5973 no .
O50 H16B 2.9335 no .
O50 H19A 2.4148 no .
O50 H19C 3.2908 no .
O50 H52A 2.4463 no .
O50 H52B 3.0239 no .
O50 H53A 2.4364 no .
O50 H53B 3.0189 no .
N9 H3A 3.3190 no .
N9 H3B 2.8197 no .
N9 H7A 3.2910 no .
N9 H7B 2.6896 no .
N9 H11 2.7400 no .
N13 H11 2.8869 no .
N13 H16A 3.3193 no .
N13 H16B 2.6859 no .
N17 H15A 2.6574 no .
N17 H15B 3.2715 no .
N52 H30A 3.4944 no .
N52 H53A 3.0701 no .
N52 H53B 2.4230 no .
N53 H52A 3.0699 no .
N53 H52B 2.4232 no .
C1 H3A 2.5213 no .
C1 H3B 2.6973 no .
C1 H5A 3.1853 no .
C1 H18B 3.4433 no .
C1 H18C 3.3234 no .
C3 H1A 3.1817 no .
C3 H1B 2.4555 no .
C3 H1C 2.7490 no .
C3 H7B 3.4332 no .
C3 H11 2.8509 no .
C3 H18B 3.4873 no .
C4 H7B 2.7485 no .
C4 H8A 2.5963 no .
C4 H8B 3.2950 no .
C4 H10A 3.3063 no .
C4 H10B 2.6221 no .
C4 H11 2.7873 no .
C5 H1A 3.5129 no .
C5 H7A 2.6830 no .
C5 H7B 2.4895 no .
C7 H4B 2.6710 no .
C7 H5A 2.5652 no .
C7 H5B 2.5693 no .
C7 H5C 3.2011 no .
C8 H4A 3.0073 no .
C8 H4B 2.4203 no .
C8 H10A 2.5764 no .
C8 H10B 2.8175 no .
C10 H3B 3.2740 no .
C10 H4A 2.4678 no .
C10 H4B 3.2153 no .
C10 H8A 2.8275 no .
C10 H8B 2.5606 no .
C10 H12A 2.8857 no .
C10 H12B 2.5065 no .
C11 H3B 2.7298 no .
C11 H4A 2.9514 no .
C11 H15A 2.5634 no .
C11 H18B 3.3535 no .
C12 H10A 2.5908 no .
C12 H10B 2.7840 no .
C12 H14A 2.6036 no .
C12 H14B 2.5882 no .
C12 H14C 3.2490 no .
C12 H15A 2.5064 no .
C12 H15B 2.8883 no .
C14 H12A 2.6717 no .
C14 H12B 2.5268 no .
C14 H15A 3.2714 no .
C14 H15B 2.5326 no .
C14 H16B 2.9589 no .
C15 H11 2.9311 no .
C15 H12A 2.6400 no .
C15 H12B 3.3165 no .
C15 H14A 3.3072 no .
C15 H14B 2.7085 no .
C15 H14C 2.6350 no .
C15 H18A 3.5688 no .
C15 H18B 2.8827 no .
C16 H14C 2.9200 no .
C16 H18A 2.6614 no .
C16 H18B 2.6537 no .
C16 H18C 3.2679 no .
C16 H19A 2.5583 no .
C16 H19B 2.5526 no .
C16 H19C 3.2098 no .
C18 H1B 3.1878 no .
C18 H3B 3.5927 no .
C18 H15A 2.8989 no .
C18 H16A 2.5246 no .
C18 H16B 3.2510 no .
C18 H19A 3.2083 no .
C18 H19B 2.5544 no .
C18 H19C 2.5210 no .
C19 H16A 2.6910 no .
C19 H16B 2.4138 no .
C19 H18A 2.5097 no .
C19 H18B 3.2110 no .
C19 H18C 2.5570 no .
C30 H52A 3.1575 no .
C31 H1A 3.4986 no .
C31 H18C 3.1927 no .
C31 H19C 3.5391 no .
C31 H52A 2.8824 no .
C41 H10A 2.8586 no .
C41 H12B 3.2702 no .
C41 H52A 3.4951 no .
C51 H14C 3.5833 no .
C51 H19A 3.0352 no .
C71 H73 3.2862 no .
C71 H75 3.2893 no .
C71 H78 2.7560 no .
C71 H84 3.4950 no .
C71 H90 2.7257 no .
C72 H74 3.2297 no .
C72 H76 3.1999 no .
C72 H78 2.6007 no .
C72 H90 2.7348 no .
C73 H75 3.2085 no .
C73 H78 3.5414 no .
C74 H72 3.2153 no .
C74 H76 3.2201 no .
C75 H73 3.2067 no .
C76 H72 3.1979 no .
C76 H74 3.2372 no .
C76 H84 3.4170 no .
C77 H72 3.3340 no .
C77 H79 3.2819 no .
C77 H81 3.2912 no .
C77 H84 2.8730 no .
C77 H94 2.7718 no .
C78 H72 3.0879 no .
C78 H80 3.2349 no .
C78 H82 3.1881 no .
C79 H81 3.2188 no .
C80 H78 3.2180 no .
C80 H82 3.2238 no .
C81 H79 3.2194 no .
C81 H94 3.5949 no .
C82 H78 3.1903 no .
C82 H80 3.2381 no .
C82 H84 2.8700 no .
C82 H94 2.6765 no .
C83 H76 2.5789 no .
C83 H82 2.7457 no .
C83 H85 3.2811 no .
C83 H87 3.2806 no .
C83 H94 3.3217 no .
C84 H76 2.7058 no .
C84 H82 2.7968 no .
C84 H86 3.2548 no .
C84 H88 3.2036 no .
C85 H76 3.4899 no .
C85 H87 3.2036 no .
C86 H84 3.2417 no .
C86 H88 3.2189 no .
C87 H85 3.2001 no .
C88 H76 3.2866 no .
C88 H84 3.2047 no .
C88 H86 3.2377 no .
C89 H72 2.9660 no .
C89 H82 3.4727 no .
C89 H88 2.5933 no .
C89 H91 3.2858 no .
C89 H93 3.2772 no .
C90 H72 2.9304 no .
C90 H88 2.8751 no .
C90 H92 3.2332 no .
C90 H94 3.1943 no .
C91 H93 3.1974 no .
C92 H90 3.2169 no .
C92 H94 3.2210 no .
C93 H91 3.1996 no .
C94 H82 3.2527 no .
C94 H88 3.2039 no .
C94 H90 3.1934 no .
C94 H92 3.2348 no .
B70 H72 2.8134 no .
B70 H76 2.7943 no .
B70 H78 2.8270 no .
B70 H82 2.7722 no .
B70 H84 2.8224 no .
B70 H88 2.7847 no .
B70 H90 2.8287 no .
B70 H94 2.7666 no .
H1A H3A 3.4446 no .
H1A H3B 3.4256 no .
H1A H5A 3.0917 no .
H1A H5C 3.2364 no .
H1A H18C 3.0857 no .
H1B H3A 2.5229 no .
H1B H3B 2.4408 no .
H1B H18A 3.4960 no .
H1B H18B 2.7766 no .
H1B H18C 2.8345 no .
H1C H3A 2.5665 no .
H1C H3B 3.2401 no .
H1C H5A 3.0944 no .
H3A H4A 2.4201 no .
H3A H4B 2.2612 no .
H3A H11 3.5885 no .
H3B H4A 2.2724 no .
H3B H4B 2.8144 no .
H3B H11 2.1917 no .
H3B H15A 3.4218 no .
H3B H18B 2.7004 no .
H4A H7B 3.5720 no .
H4A H8A 2.9084 no .
H4A H10A 3.3827 no .
H4A H10B 2.2735 no .
H4A H11 2.5278 no .
H4B H7A 3.4531 no .
H4B H7B 2.1550 no .
H4B H8A 2.3546 no .
H4B H8B 3.3677 no .
H4B H10B 3.2763 no .
H5A H7A 3.0100 no .
H5A H7B 2.3073 no .
H5B H7A 2.5199 no .
H5B H7B 2.7224 no .
H5C H7A 3.5317 no .
H5C H7B 3.3881 no .
H5C H30C 3.2362 no .
H7A H8A 2.3772 no .
H7A H8B 2.3263 no .
H7B H8A 2.3318 no .
H7B H8B 2.8340 no .
H8A H10A 3.0060 no .
H8A H10B 2.8291 no .
H8B H10A 2.2777 no .
H8B H10B 2.9649 no .
H10A H11 2.8288 no .
H10A H12A 3.1034 no .
H10A H12B 2.2347 no .
H10A H40A 3.5794 no .
H10B H11 2.2741 no .
H10B H12A 2.8481 no .
H10B H12B 2.8162 no .
H11 H12A 2.2185 no .
H11 H12B 2.8007 no .
H11 H15A 2.2310 no .
H11 H15B 3.4695 no .
H11 H18B 3.1234 no .
H12A H14A 2.9907 no .
H12A H14B 2.4826 no .
H12A H14C 3.5284 no .
H12A H15A 2.6039 no .
H12A H15B 2.7373 no .
H12B H14A 2.3453 no .
H12B H14B 2.7503 no .
H12B H14C 3.4269 no .
H12B H15A 3.4472 no .
H14A H15B 3.4568 no .
H14B H15A 3.4304 no .
H14B H15B 2.4301 no .
H14B H16B 3.4525 no .
H14C H15A 3.5561 no .
H14C H15B 2.6443 no .
H14C H16B 2.3993 no .
H14C H53A 3.4416 no .
H15A H16A 2.3337 no .
H15A H16B 2.8260 no .
H15A H18A 3.3225 no .
H15A H18B 2.3568 no .
H15B H16A 2.3407 no .
H15B H16B 2.3325 no .
H16A H18A 2.3814 no .
H16A H18B 2.7236 no .
H16A H18C 3.4289 no .
H16A H19A 3.0283 no .
H16A H19B 2.5166 no .
H16A H19C 3.5360 no .
H16B H18A 3.4182 no .
H16B H18B 3.5713 no .
H16B H19A 2.2307 no .
H16B H19B 2.6085 no .
H16B H19C 3.3274 no .
H18A H19A 3.4061 no .
H18A H19B 2.3226 no .
H18A H19C 2.7476 no .
H18B H19B 3.4242 no .
H18B H19C 3.4202 no .
H18C H19A 3.4270 no .
H18C H19B 2.8654 no .
H18C H19C 2.3374 no .
H19C H52A 3.5703 no .
H30A H52A 2.7682 no .
H30B H52A 3.3079 no .
H52A H53B 3.2771 no .
H52B H53A 3.2774 no .
H52B H53B 2.2439 no .
H72 H73 2.2828 no .
H72 H78 2.3817 no .
H72 H90 2.6080 no .
H73 H74 2.3098 no .
H74 H75 2.3039 no .
H75 H76 2.3023 no .
H76 H84 2.8256 no .
H78 H79 2.2981 no .
H79 H80 2.3024 no .
H80 H81 2.3282 no .
H81 H82 2.2962 no .
H82 H84 2.6229 no .
H82 H94 2.5139 no .
H84 H85 2.3016 no .
H85 H86 2.3180 no .
H86 H87 2.2986 no .
H87 H88 2.2968 no .
H88 H90 3.0387 no .
H88 H94 3.5501 no .
H90 H91 2.3086 no .
H91 H92 2.3012 no .
H92 H93 2.2963 no .
H93 H94 2.3015 no .
O6 H53A 2.7330 no 2_655
O6 H53B 2.6818 no 2_655
O42 H53A 2.3409 no 2_655
O42 H53B 3.5029 no 2_655
O50 H40C 3.0759 no 2_645
N52 H76 3.0378 no 4_555
N52 H85 3.2794 no 4_555
N53 H5B 3.3906 no 2_645
N53 H7A 3.2831 no 2_645
N53 H8B 3.5106 no 2_645
N53 H40C 3.0474 no 2_645
N53 H76 3.5575 no 4_555
N53 H81 3.0441 no 2_645
C1 H19B 3.4359 no 2_555
C1 H40A 3.2751 no 1_455
C1 H94 3.5505 no 1_455
C3 H72 3.3178 no 1_455
C3 H78 3.3730 no 1_455
C4 H72 3.1667 no 1_455
C4 H78 3.4099 no 1_455
C5 H19B 3.1929 no 2_555
C5 H53A 3.4762 no 2_655
C5 H53B 3.2067 no 2_655
C7 H53A 3.5158 no 2_655
C7 H53B 3.0179 no 2_655
C7 H78 3.4530 no 3_665
C8 H81 3.5822 no .
C8 H82 3.1395 no .
C10 H82 3.2708 no .
C14 H30A 3.0924 no 2_645
C16 H40B 3.4212 no 2_645
C16 H75 3.5031 no 3_655
C19 H1A 3.5826 no 2_545
C19 H5A 3.5275 no 2_545
C19 H5C 3.4141 no 2_545
C19 H80 3.5717 no 2_645
C30 H73 3.3707 no 4_455
C30 H74 3.2904 no 4_455
C30 H86 3.5697 no 4_555
C30 H92 3.2022 no 2_655
C31 H74 3.3834 no 4_455
C40 H1C 3.5413 no 1_655
C40 H14C 3.4387 no 2_655
C40 H16B 3.1247 no 2_655
C40 H19A 3.4306 no 2_655
C40 H53A 3.2234 no 2_655
C40 H81 3.4808 no .
C41 H53A 3.1469 no 2_655
C51 H40C 3.3428 no 2_645
C51 H81 3.5367 no 2_645
C71 H5B 3.4520 no 3_665
C71 H15B 3.2946 no 3_655
C72 H3A 3.5455 no 1_655
C72 H5B 3.5671 no 3_665
C73 H5B 3.2973 no 3_665
C73 H30B 2.9496 no 4_654
C73 H86 3.4888 no 1_655
C74 H5B 2.8138 no 3_665
C74 H15B 3.4967 no 3_655
C74 H16A 3.1096 no 3_655
C74 H19C 3.5291 no 4_654
C74 H30B 3.0341 no 4_654
C75 H5B 2.6029 no 3_665
C75 H15B 2.8557 no 3_655
C75 H16A 3.1823 no 3_655
C75 H16B 3.4989 no 3_655
C76 H5B 2.9331 no 3_665
C76 H7A 3.5675 no 3_665
C76 H15B 2.7224 no 3_655
C76 H52B 3.0961 no 4_554
C76 H53B 3.3463 no 4_554
C77 H1C 3.5773 no 1_655
C77 H3A 3.1302 no 1_655
C77 H7A 3.1209 no 3_665
C78 H1C 3.3824 no 1_655
C78 H3A 2.7786 no 1_655
C78 H4B 3.3055 no 1_655
C78 H7A 2.9665 no 3_665
C78 H7B 2.9404 no 3_665
C78 H79 3.3044 no 3_765
C79 H1C 3.1380 no 1_655
C79 H3A 3.4087 no 1_655
C79 H4B 3.5858 no 1_655
C79 H4B 3.4642 no 3_665
C79 H5A 3.3651 no 1_655
C79 H7A 3.4452 no 3_665
C79 H7B 3.4565 no 1_655
C79 H7B 2.9817 no 3_665
C79 H8A 3.4452 no 3_665
C79 H79 3.2259 no 3_765
C80 H1C 3.0590 no 1_655
C80 H5A 3.5971 no 1_655
C80 H8A 3.3197 no 3_665
C80 H85 3.1106 no 3_665
C81 H1C 3.2507 no 1_655
C81 H8B 3.1812 no .
C81 H40C 3.2469 no .
C81 H85 3.5563 no 3_665
C82 H1C 3.4659 no 1_655
C82 H8B 3.0659 no .
C82 H10A 3.4691 no .
C83 H10B 3.2215 no .
C84 H8A 3.2275 no .
C84 H10B 3.1444 no .
C84 H52B 2.9645 no 4_554
C85 H4A 3.4361 no .
C85 H8A 3.0905 no .
C85 H10B 2.9618 no .
C85 H52B 2.8818 no 4_554
C85 H80 3.4956 no 3_665
C86 H4A 3.1979 no .
C86 H10B 2.8262 no .
C86 H14B 3.5297 no 3_655
C86 H30A 3.5832 no 4_554
C86 H52B 3.5469 no 4_554
C86 H73 3.4456 no 1_455
C87 H10B 2.8511 no .
C87 H12A 3.3493 no 3_655
C87 H14B 3.0742 no 3_655
C88 H10B 3.0283 no .
C88 H12A 3.1772 no 3_655
C88 H14B 3.3730 no 3_655
C89 H3A 2.8991 no 1_655
C90 H3A 3.3560 no 1_655
C90 H91 3.1173 no 3_755
C91 H86 3.3975 no 3_655
C91 H87 3.2283 no 3_655
C91 H90 3.4749 no 3_755
C91 H91 3.0262 no 3_755
C92 H3B 3.5672 no 1_655
C92 H18B 3.5557 no 1_655
C92 H86 3.1969 no 3_655
C92 H87 3.1237 no 3_655
C93 H1B 3.0412 no 1_655
C93 H3A 3.5485 no 1_655
C93 H3B 3.5625 no 1_655
C93 H12B 3.5358 no .
C93 H87 3.3626 no 3_655
C94 H1B 3.1422 no 1_655
C94 H1C 3.5260 no 1_655
C94 H3A 3.0119 no 1_655
C94 H12B 3.4804 no .
C94 H40A 3.5368 no .
B70 H3A 3.4721 no 1_655
H1A C19 3.5826 no 2_555
H1A H19A 3.5686 no 2_555
H1A H19B 2.7727 no 2_555
H1A H40A 3.3926 no 1_455
H1B C93 3.0412 no 1_455
H1B C94 3.1422 no 1_455
H1B H40A 3.0577 no 1_455
H1B H93 2.9119 no 1_455
H1B H94 3.0768 no 1_455
H1C C40 3.5413 no 1_455
H1C C77 3.5773 no 1_455
H1C C78 3.3824 no 1_455
H1C C79 3.1380 no 1_455
H1C C80 3.0590 no 1_455
H1C C81 3.2507 no 1_455
H1C C82 3.4659 no 1_455
H1C C94 3.5260 no 1_455
H1C H19A 3.5170 no 2_555
H1C H19B 3.2711 no 2_555
H1C H40A 2.8550 no 1_455
H1C H40C 3.4556 no 1_455
H1C H79 3.5429 no 1_455
H1C H80 3.4094 no 1_455
H1C H94 3.1406 no 1_455
H3A C72 3.5455 no 1_455
H3A C77 3.1302 no 1_455
H3A C78 2.7786 no 1_455
H3A C79 3.4087 no 1_455
H3A C89 2.8991 no 1_455
H3A C90 3.3560 no 1_455
H3A C93 3.5485 no 1_455
H3A C94 3.0119 no 1_455
H3A B70 3.4721 no 1_455
H3A H72 2.7225 no 1_455
H3A H78 2.6663 no 1_455
H3A H94 3.2640 no 1_455
H3B C92 3.5672 no 1_455
H3B C93 3.5625 no 1_455
H4A C85 3.4361 no .
H4A C86 3.1979 no .
H4A H72 2.7603 no 1_455
H4A H85 3.4221 no .
H4A H86 3.0214 no .
H4A H91 3.5070 no 3_655
H4B C78 3.3055 no 1_455
H4B C79 3.5858 no 1_455
H4B C79 3.4642 no 3_665
H4B H72 2.9891 no 1_455
H4B H78 2.7475 no 1_455
H4B H79 3.2884 no 1_455
H4B H79 3.0985 no 3_665
H5A C19 3.5275 no 2_555
H5A C79 3.3651 no 1_455
H5A C80 3.5971 no 1_455
H5A H19B 2.8981 no 2_555
H5A H19C 3.3559 no 2_555
H5A H79 2.9243 no 1_455
H5A H80 3.3478 no 1_455
H5B N53 3.3906 no 2_655
H5B C71 3.4520 no 3_665
H5B C72 3.5671 no 3_665
H5B C73 3.2973 no 3_665
H5B C74 2.8138 no 3_665
H5B C75 2.6029 no 3_665
H5B C76 2.9331 no 3_665
H5B H53A 3.5078 no 2_655
H5B H53B 2.8713 no 2_655
H5B H74 3.1776 no 3_665
H5B H75 2.8664 no 3_665
H5B H76 3.3426 no 3_665
H5C C19 3.4141 no 2_555
H5C H18A 3.2365 no 2_555
H5C H19B 2.6501 no 2_555
H5C H19C 3.3460 no 2_555
H5C H53A 3.4650 no 2_655
H5C H53B 3.4984 no 2_655
H7A N53 3.2831 no 2_655
H7A C76 3.5675 no 3_665
H7A C77 3.1209 no 3_665
H7A C78 2.9665 no 3_665
H7A C79 3.4452 no 3_665
H7A H53A 3.4339 no 2_655
H7A H53B 2.5541 no 2_655
H7A H76 3.5725 no 3_665
H7A H78 3.0942 no 3_665
H7A H84 2.9828 no 3_665
H7B C78 2.9404 no 3_665
H7B C79 3.4565 no 1_455
H7B C79 2.9817 no 3_665
H7B H78 2.8945 no 3_665
H7B H79 2.7416 no 1_455
H7B H79 2.9795 no 3_665
H8A C79 3.4452 no 3_665
H8A C80 3.3197 no 3_665
H8A C84 3.2275 no .
H8A C85 3.0905 no .
H8A H80 3.5300 no 3_665
H8A H82 3.1025 no .
H8A H84 3.1185 no .
H8A H85 2.8847 no .
H8B N53 3.5106 no 2_655
H8B C81 3.1812 no .
H8B C82 3.0659 no .
H8B H53A 3.2521 no 2_655
H8B H53B 3.2330 no 2_655
H8B H81 2.6699 no .
H8B H82 2.4101 no .
H10A C82 3.4691 no .
H10A H82 2.5919 no .
H10A H94 3.1702 no .
H10B C83 3.2215 no .
H10B C84 3.1444 no .
H10B C85 2.9618 no .
H10B C86 2.8262 no .
H10B C87 2.8511 no .
H10B C88 3.0283 no .
H10B H82 3.2261 no .
H10B H85 3.4686 no .
H10B H86 3.2772 no .
H10B H87 3.3129 no .
H10B H88 3.5563 no .
H12A C87 3.3493 no 3_655
H12A C88 3.1772 no 3_655
H12A H87 3.0211 no 3_655
H12A H88 2.6890 no 3_655
H12B C93 3.5358 no .
H12B C94 3.4804 no .
H12B H87 3.5601 no 3_655
H12B H93 3.2869 no .
H12B H94 3.1784 no .
H14A H30A 2.8281 no 2_645
H14A H30C 3.5891 no 2_645
H14A H93 3.0485 no .
H14B C86 3.5297 no 3_655
H14B C87 3.0742 no 3_655
H14B C88 3.3730 no 3_655
H14B H30A 2.8493 no 2_645
H14B H52B 3.5849 no 2_645
H14B H76 3.4597 no 3_655
H14B H87 3.0876 no 3_655
H14B H88 3.5665 no 3_655
H14C C40 3.4387 no 2_645
H14C H30A 3.0802 no 2_645
H14C H40B 2.8833 no 2_645
H14C H40C 3.3016 no 2_645
H15A H90 3.2271 no 3_655
H15B C71 3.2946 no 3_655
H15B C74 3.4967 no 3_655
H15B C75 2.8557 no 3_655
H15B C76 2.7224 no 3_655
H15B H75 3.0525 no 3_655
H15B H76 2.8428 no 3_655
H15B H90 3.4027 no 3_655
H16A C74 3.1096 no 3_655
H16A C75 3.1823 no 3_655
H16A H30C 3.3727 no 2_545
H16A H74 3.0809 no 3_655
H16A H75 3.1926 no 3_655
H16B C40 3.1247 no 2_645
H16B C75 3.4989 no 3_655
H16B H40B 2.4741 no 2_645
H16B H40C 2.9523 no 2_645
H16B H75 3.1518 no 3_655
H18A H5C 3.2365 no 2_545
H18A H30C 2.7288 no 2_545
H18A H92 3.3946 no 1_455
H18A H93 3.4358 no 1_455
H18B C92 3.5557 no 1_455
H18B H92 3.3107 no 1_455
H18B H93 3.5384 no 1_455
H18C H74 3.0325 no 4_455
H19A C40 3.4306 no 2_645
H19A H1A 3.5686 no 2_545
H19A H1C 3.5170 no 2_545
H19A H40B 3.3916 no 2_645
H19A H40C 2.7390 no 2_645
H19A H80 3.1691 no 2_645
H19B C1 3.4359 no 2_545
H19B C5 3.1929 no 2_545
H19B H1A 2.7727 no 2_545
H19B H1C 3.2711 no 2_545
H19B H5A 2.8981 no 2_545
H19B H5C 2.6501 no 2_545
H19C C74 3.5291 no 4_455
H19C H5A 3.3559 no 2_545
H19C H5C 3.3460 no 2_545
H19C H74 2.9432 no 4_455
H19C H80 3.2871 no 2_645
H30A C14 3.0924 no 2_655
H30A C86 3.5832 no 4_555
H30A H14A 2.8281 no 2_655
H30A H14B 2.8493 no 2_655
H30A H14C 3.0802 no 2_655
H30A H86 3.2360 no 4_555
H30A H92 3.2539 no 2_655
H30B C73 2.9496 no 4_455
H30B C74 3.0341 no 4_455
H30B H73 2.4142 no 4_455
H30B H74 2.5903 no 4_455
H30B H86 3.0208 no 4_555
H30B H92 2.8922 no 2_655
H30C H14A 3.5891 no 2_655
H30C H16A 3.3727 no 2_555
H30C H18A 2.7288 no 2_555
H30C H74 3.5740 no 4_455
H30C H92 2.9343 no 2_655
H30C H93 3.3833 no 2_655
H40A C1 3.2751 no 1_655
H40A C94 3.5368 no .
H40A H1A 3.3926 no 1_655
H40A H1B 3.0577 no 1_655
H40A H1C 2.8550 no 1_655
H40A H81 3.4808 no .
H40A H93 3.2621 no .
H40A H94 2.7965 no .
H40B C16 3.4212 no 2_655
H40B H14C 2.8833 no 2_655
H40B H16B 2.4741 no 2_655
H40B H19A 3.3916 no 2_655
H40B H75 2.9746 no 4_555
H40C O50 3.0759 no 2_655
H40C N53 3.0474 no 2_655
H40C C51 3.3428 no 2_655
H40C C81 3.2469 no .
H40C H1C 3.4556 no 1_655
H40C H14C 3.3016 no 2_655
H40C H16B 2.9523 no 2_655
H40C H19A 2.7390 no 2_655
H40C H53A 2.5452 no 2_655
H40C H81 2.7566 no .
H52A H76 3.5900 no 4_555
H52A H85 3.5116 no 4_555
H52B C76 3.0961 no 4_555
H52B C84 2.9645 no 4_555
H52B C85 2.8818 no 4_555
H52B C86 3.5469 no 4_555
H52B H14B 3.5849 no 2_655
H52B H75 3.2817 no 4_555
H52B H76 2.2508 no 4_555
H52B H84 3.0511 no 4_555
H52B H85 2.9232 no 4_555
H53A O6 2.7330 no 2_645
H53A O42 2.3409 no 2_645
H53A C5 3.4762 no 2_645
H53A C7 3.5158 no 2_645
H53A C40 3.2234 no 2_645
H53A C41 3.1469 no 2_645
H53A H5B 3.5078 no 2_645
H53A H5C 3.4650 no 2_645
H53A H7A 3.4339 no 2_645
H53A H8B 3.2521 no 2_645
H53A H40C 2.5452 no 2_645
H53A H81 3.1198 no 2_645
H53B O6 2.6818 no 2_645
H53B O42 3.5029 no 2_645
H53B C5 3.2067 no 2_645
H53B C7 3.0179 no 2_645
H53B C76 3.3463 no 4_555
H53B H5B 2.8713 no 2_645
H53B H5C 3.4984 no 2_645
H53B H7A 2.5541 no 2_645
H53B H8B 3.2330 no 2_645
H53B H75 3.4840 no 4_555
H53B H76 2.9034 no 4_555
H53B H81 3.0579 no 2_645
H53B H84 3.0967 no 4_555
H72 C3 3.3178 no 1_655
H72 C4 3.1667 no 1_655
H72 H3A 2.7225 no 1_655
H72 H4A 2.7603 no 1_655
H72 H4B 2.9891 no 1_655
H72 H91 3.3858 no 3_755
H73 C30 3.3707 no 4_654
H73 C86 3.4456 no 1_655
H73 H30B 2.4142 no 4_654
H73 H80 3.5773 no 3_765
H73 H85 3.3205 no 1_655
H73 H86 2.6585 no 1_655
H73 H92 3.4137 no 3_755
H74 C30 3.2904 no 4_654
H74 C31 3.3834 no 4_654
H74 H5B 3.1776 no 3_665
H74 H16A 3.0809 no 3_655
H74 H18C 3.0325 no 4_654
H74 H19C 2.9432 no 4_654
H74 H30B 2.5903 no 4_654
H74 H30C 3.5740 no 4_654
H75 C16 3.5031 no 3_655
H75 H5B 2.8664 no 3_665
H75 H15B 3.0525 no 3_655
H75 H16A 3.1926 no 3_655
H75 H16B 3.1518 no 3_655
H75 H40B 2.9746 no 4_554
H75 H52B 3.2817 no 4_554
H75 H53B 3.4840 no 4_554
H76 N52 3.0378 no 4_554
H76 N53 3.5575 no 4_554
H76 H5B 3.3426 no 3_665
H76 H7A 3.5725 no 3_665
H76 H14B 3.4597 no 3_655
H76 H15B 2.8428 no 3_655
H76 H52A 3.5900 no 4_554
H76 H52B 2.2508 no 4_554
H76 H53B 2.9034 no 4_554
H78 C3 3.3730 no 1_655
H78 C4 3.4099 no 1_655
H78 C7 3.4530 no 3_665
H78 H3A 2.6663 no 1_655
H78 H4B 2.7475 no 1_655
H78 H7A 3.0942 no 3_665
H78 H7B 2.8945 no 3_665
H78 H79 2.7468 no 3_765
H79 C78 3.3044 no 3_765
H79 C79 3.2259 no 3_765
H79 H1C 3.5429 no 1_655
H79 H4B 3.2884 no 1_655
H79 H4B 3.0985 no 3_665
H79 H5A 2.9243 no 1_655
H79 H7B 2.7416 no 1_655
H79 H7B 2.9795 no 3_665
H79 H78 2.7468 no 3_765
H79 H79 2.6127 no 3_765
H80 C19 3.5717 no 2_655
H80 C85 3.4956 no 3_665
H80 H1C 3.4094 no 1_655
H80 H5A 3.3478 no 1_655
H80 H8A 3.5300 no 3_665
H80 H19A 3.1691 no 2_655
H80 H19C 3.2871 no 2_655
H80 H73 3.5773 no 3_765
H80 H85 2.5709 no 3_665
H81 N53 3.0441 no 2_655
H81 C8 3.5822 no .
H81 C40 3.4808 no .
H81 C51 3.5367 no 2_655
H81 H8B 2.6699 no .
H81 H40A 3.4808 no .
H81 H40C 2.7566 no .
H81 H53A 3.1198 no 2_655
H81 H53B 3.0579 no 2_655
H81 H84 3.4363 no 3_665
H81 H85 3.3870 no 3_665
H82 C8 3.1395 no .
H82 C10 3.2708 no .
H82 H8A 3.1025 no .
H82 H8B 2.4101 no .
H82 H10A 2.5919 no .
H82 H10B 3.2261 no .
H84 H7A 2.9828 no 3_665
H84 H8A 3.1185 no .
H84 H52B 3.0511 no 4_554
H84 H53B 3.0967 no 4_554
H84 H81 3.4363 no 3_665
H85 N52 3.2794 no 4_554
H85 C80 3.1106 no 3_665
H85 C81 3.5563 no 3_665
H85 H4A 3.4221 no .
H85 H8A 2.8847 no .
H85 H10B 3.4686 no .
H85 H52A 3.5116 no 4_554
H85 H52B 2.9232 no 4_554
H85 H73 3.3205 no 1_455
H85 H80 2.5709 no 3_665
H85 H81 3.3870 no 3_665
H86 C30 3.5697 no 4_554
H86 C73 3.4888 no 1_455
H86 C91 3.3975 no 3_655
H86 C92 3.1969 no 3_655
H86 H4A 3.0214 no .
H86 H10B 3.2772 no .
H86 H30A 3.2360 no 4_554
H86 H30B 3.0208 no 4_554
H86 H73 2.6585 no 1_455
H86 H91 3.2157 no 3_655
H86 H92 2.8788 no 3_655
H87 C91 3.2283 no 3_655
H87 C92 3.1237 no 3_655
H87 C93 3.3626 no 3_655
H87 H10B 3.3129 no .
H87 H12A 3.0211 no 3_655
H87 H12B 3.5601 no 3_655
H87 H14B 3.0876 no 3_655
H87 H88 2.9021 no 3_655
H87 H91 3.5432 no 3_655
H87 H92 3.4123 no 3_655
H88 H10B 3.5563 no .
H88 H12A 2.6890 no 3_655
H88 H14B 3.5665 no 3_655
H88 H87 2.9021 no 3_655
H88 H88 3.5479 no 3_655
H90 C91 3.4749 no 3_755
H90 H15A 3.2271 no 3_655
H90 H15B 3.4027 no 3_655
H90 H91 2.7521 no 3_755
H91 C90 3.1173 no 3_755
H91 C91 3.0262 no 3_755
H91 H4A 3.5070 no 3_655
H91 H72 3.3858 no 3_755
H91 H86 3.2157 no 3_655
H91 H87 3.5432 no 3_655
H91 H90 2.7521 no 3_755
H91 H91 2.6062 no 3_755
H92 C30 3.2022 no 2_645
H92 H18A 3.3946 no 1_655
H92 H18B 3.3107 no 1_655
H92 H30A 3.2539 no 2_645
H92 H30B 2.8922 no 2_645
H92 H30C 2.9343 no 2_645
H92 H73 3.4137 no 3_755
H92 H86 2.8788 no 3_655
H92 H87 3.4123 no 3_655
H93 H1B 2.9119 no 1_655
H93 H12B 3.2869 no .
H93 H14A 3.0485 no .
H93 H18A 3.4358 no 1_655
H93 H18B 3.5384 no 1_655
H93 H30C 3.3833 no 2_645
H93 H40A 3.2621 no .
H94 C1 3.5505 no 1_655
H94 H1B 3.0768 no 1_655
H94 H1C 3.1406 no 1_655
H94 H3A 3.2640 no 1_655
H94 H10A 3.1702 no .
H94 H12B 3.1784 no .
H94 H40A 2.7965 no .

loop_
_geom_hbond_atom_site_label_D
_geom_hbond_atom_site_label_H
_geom_hbond_atom_site_label_A
_geom_hbond_distance_DA
_geom_hbond_distance_DH
_geom_hbond_distance_HA
_geom_hbond_angle_DHA
_geom_hbond_publ_flag
N52 H52A O33 2.823(5) 0.860 2.047 149.8 no

loop_
_geom_torsion_atom_site_label_1
_geom_torsion_atom_site_label_2
_geom_torsion_atom_site_label_3
_geom_torsion_atom_site_label_4
_geom_torsion
_geom_torsion_publ_flag
O2 Ni1 O6 C5 54.47(16) no
O2 Ni1 O6 C7 -76.39(14) no
O6 Ni1 O2 C1 -107.79(18) no
O6 Ni1 O2 C3 116.85(14) no
O2 Ni1 O20 Ni2 -135.30(11) no
O2 Ni1 O20 C11 91.98(14) no
O20 Ni1 O2 C1 87.38(18) no
O20 Ni1 O2 C3 -47.98(14) no
O2 Ni1 O32 C31 142.0(2) no
O32 Ni1 O2 C1 -16.45(19) no
O32 Ni1 O2 C3 -151.81(15) no
O2 Ni1 N9 C4 -10.15(15) no
O2 Ni1 N9 C8 111.21(15) no
O2 Ni1 N9 C10 -130.07(15) no
N9 Ni1 O2 C1 170.0(2) no
N9 Ni1 O2 C3 34.62(14) no
O6 Ni1 O32 C31 -132.9(2) no
O32 Ni1 O6 C5 -36.38(17) no
O32 Ni1 O6 C7 -167.25(14) no
O6 Ni1 O42 C41 -175.7(3) no
O42 Ni1 O6 C5 -127.62(17) no
O42 Ni1 O6 C7 101.52(14) no
O6 Ni1 N9 C4 -96.67(16) no
O6 Ni1 N9 C8 24.68(13) no
O6 Ni1 N9 C10 143.40(15) no
N9 Ni1 O6 C5 134.49(17) no
N9 Ni1 O6 C7 3.63(13) no
O20 Ni1 O32 C31 47.5(3) no
O32 Ni1 O20 Ni2 -43.29(13) no
O32 Ni1 O20 C11 -176.02(13) no
O20 Ni1 O42 C41 -10.9(3) no
O42 Ni1 O20 Ni2 49.34(12) no
O42 Ni1 O20 C11 -83.38(14) no
O20 Ni1 N9 C4 85.28(16) no
O20 Ni1 N9 C8 -153.36(15) no
O20 Ni1 N9 C10 -34.64(13) no
N9 Ni1 O20 Ni2 145.84(12) no
N9 Ni1 O20 C11 13.12(13) no
O32 Ni1 O42 C41 93.0(3) no
O42 Ni1 O32 C31 -48.0(2) no
O42 Ni1 N9 C4 179.57(16) no
O42 Ni1 N9 C8 -59.07(15) no
O42 Ni1 N9 C10 59.65(15) no
N9 Ni1 O42 C41 -95.0(3) no
O20 Ni2 O33 C31 -11.6(3) no
O33 Ni2 O20 Ni1 29.10(13) no
O33 Ni2 O20 C11 160.86(14) no
O20 Ni2 O43 C41 46.3(3) no
O43 Ni2 O20 Ni1 -60.38(12) no
O43 Ni2 O20 C11 71.38(15) no
O20 Ni2 N13 C12 36.53(16) no
O20 Ni2 N13 C14 156.3(2) no
O20 Ni2 N13 C15 -79.92(16) no
N13 Ni2 O20 Ni1 -154.39(14) no
N13 Ni2 O20 C11 -22.63(15) no
O20 Ni2 N17 C16 93.83(18) no
O20 Ni2 N17 C18 -30.0(2) no
O20 Ni2 N17 C19 -149.56(18) no
N17 Ni2 O20 Ni1 120.95(13) no
N17 Ni2 O20 C11 -107.29(15) no
O33 Ni2 O43 C41 -51.4(3) no
O43 Ni2 O33 C31 79.4(3) no
O33 Ni2 O50 C51 -34.8(3) no
O50 Ni2 O33 C31 166.1(3) no
O33 Ni2 N17 C16 -168.30(18) no
O33 Ni2 N17 C18 67.9(2) no
O33 Ni2 N17 C19 -51.69(19) no
N17 Ni2 O33 C31 -105.6(3) no
O43 Ni2 O50 C51 54.4(3) no
O50 Ni2 O43 C41 -143.3(3) no
O43 Ni2 N13 C12 -53.87(18) no
O43 Ni2 N13 C14 65.9(2) no
O43 Ni2 N13 C15 -170.32(16) no
N13 Ni2 O43 C41 126.9(3) no
O50 Ni2 N13 C12 -140.60(17) no
O50 Ni2 N13 C14 -20.9(2) no
O50 Ni2 N13 C15 102.95(16) no
N13 Ni2 O50 C51 148.5(3) no
O50 Ni2 N17 C16 -76.55(18) no
O50 Ni2 N17 C18 159.7(2) no
O50 Ni2 N17 C19 40.06(19) no
N17 Ni2 O50 C51 -126.1(3) no
N13 Ni2 N17 C16 13.68(18) no
N13 Ni2 N17 C18 -110.1(2) no
N13 Ni2 N17 C19 130.3(2) no
N17 Ni2 N13 C12 131.17(19) no
N17 Ni2 N13 C14 -109.1(2) no
N17 Ni2 N13 C15 14.71(16) no
Ni1 O2 C3 C4 -51.1(3) no
C1 O2 C3 C4 167.2(3) no
Ni1 O6 C7 C8 -30.9(3) no
C5 O6 C7 C8 -166.3(3) no
Ni1 O20 C11 C10 12.2(3) no
Ni1 O20 C11 C12 134.66(19) no
Ni2 O20 C11 C10 -119.8(2) no
Ni2 O20 C11 C12 2.7(3) no
Ni1 O32 C31 O33 -32.0(5) no
Ni1 O32 C31 C30 148.58(19) no
Ni2 O33 C31 O32 12.4(6) no
Ni2 O33 C31 C30 -168.16(19) no
Ni1 O42 C41 O43 -9.2(6) no
Ni1 O42 C41 C40 170.01(17) no
Ni2 O43 C41 O42 -13.3(6) no
Ni2 O43 C41 C40 167.53(18) no
Ni2 O50 C51 N52 16.5(6) no
Ni2 O50 C51 N53 -162.7(3) no
Ni1 N9 C4 C3 -15.0(4) no
Ni1 N9 C8 C7 -50.2(3) no
Ni1 N9 C10 C11 49.9(3) no
C4 N9 C8 C7 70.6(4) no
C8 N9 C4 C3 -132.4(3) no
C4 N9 C10 C11 -69.0(4) no
C10 N9 C4 C3 97.9(4) no
C8 N9 C10 C11 162.3(3) no
C10 N9 C8 C7 -160.3(3) no
Ni2 N13 C12 C11 -45.2(3) no
Ni2 N13 C15 C16 -41.2(4) no
C14 N13 C12 C11 -170.1(3) no
C12 N13 C15 C16 -151.7(3) no
C15 N13 C12 C11 65.5(4) no
C14 N13 C15 C16 85.6(4) no
Ni2 N17 C16 C15 -40.8(4) no
C18 N17 C16 C15 81.9(5) no
C19 N17 C16 C15 -161.5(4) no
O2 C3 C4 N9 44.8(4) no
O6 C7 C8 N9 55.0(4) no
N9 C10 C11 O20 -43.3(4) no
N9 C10 C11 C12 -166.7(3) no
O20 C11 C12 N13 30.0(4) no
C10 C11 C12 N13 153.0(3) no
N13 C15 C16 N17 58.5(5) no
C72 C71 C76 C75 -0.4(5) no
C76 C71 C72 C73 1.1(6) no
C72 C71 B70 C77 72.4(5) no
C72 C71 B70 C83 -165.0(4) no
C72 C71 B70 C89 -47.2(5) no
B70 C71 C72 C73 -177.6(4) no
C76 C71 B70 C77 -106.2(4) no
C76 C71 B70 C83 16.5(5) no
C76 C71 B70 C89 134.2(4) no
B70 C71 C76 C75 178.3(3) no
C71 C72 C73 C74 -0.9(8) no
C72 C73 C74 C75 -0.0(7) no
C73 C74 C75 C76 0.7(6) no
C74 C75 C76 C71 -0.5(6) no
C78 C77 C82 C81 -0.3(6) no
C82 C77 C78 C79 1.2(5) no
C78 C77 B70 C71 -31.6(5) no
C78 C77 B70 C83 -152.5(3) no
C78 C77 B70 C89 89.9(4) no
B70 C77 C78 C79 -173.5(3) no
C82 C77 B70 C71 154.1(4) no
C82 C77 B70 C83 33.2(5) no
C82 C77 B70 C89 -84.4(4) no
B70 C77 C82 C81 174.6(3) no
C77 C78 C79 C80 -0.4(6) no
C78 C79 C80 C81 -1.3(6) no
C79 C80 C81 C82 2.1(7) no
C80 C81 C82 C77 -1.3(7) no
C84 C83 C88 C87 0.6(6) no
C88 C83 C84 C85 -0.3(5) no
C84 C83 B70 C71 -82.3(4) no
C84 C83 B70 C77 39.1(5) no
C84 C83 B70 C89 157.3(3) no
B70 C83 C84 C85 174.4(3) no
C88 C83 B70 C71 92.1(4) no
C88 C83 B70 C77 -146.6(4) no
C88 C83 B70 C89 -28.4(5) no
B70 C83 C88 C87 -174.1(3) no
C83 C84 C85 C86 -0.2(6) no
C84 C85 C86 C87 0.3(6) no
C85 C86 C87 C88 0.0(6) no
C86 C87 C88 C83 -0.5(6) no
C90 C89 C94 C93 1.6(6) no
C94 C89 C90 C91 -1.2(6) no
C90 C89 B70 C71 -20.8(5) no
C90 C89 B70 C77 -141.4(4) no
C90 C89 B70 C83 98.0(4) no
B70 C89 C90 C91 -177.3(3) no
C94 C89 B70 C71 163.3(3) no
C94 C89 B70 C77 42.8(5) no
C94 C89 B70 C83 -77.8(4) no
B70 C89 C94 C93 177.8(3) no
C89 C90 C91 C92 -0.8(7) no
C90 C91 C92 C93 2.4(7) no
C91 C92 C93 C94 -2.1(8) no
C92 C93 C94 C89 0.0(8) no
